data_4131996
loop_
_publ_author_name
'Bates, Demetris'
'Robertson, Craig M.'
'Leitch, Alicea A.'
'Dube, Paul A.'
'Oakley, Richard T.'

_publ_section_title
;
 Magnetic Bistability in Naphtho-1,3,2-dithiazolyl: Solid State
 Interconversion of a Thiazyl \p-Radical and Its N-N \s-Bonded Dimer.
;
_journal_issue 11
_journal_name_full 'Journal of the American Chemical Society'
_journal_page_first 3846
_journal_page_last 3849
_journal_paper_doi 10.1021/jacs.7b13699
_journal_volume 140
_journal_year 2018
_chemical_formula_moiety '1(C10 H6 N S2)'
_chemical_formula_sum 'C10 H6 N S2'
_chemical_formula_weight 204.28
_space_group_crystal_system triclinic
_space_group_IT_number 2
_space_group_name_Hall '-P 1'
_space_group_name_H-M_alt 'P -1'
_atom_sites_solution_hydrogens geom
_audit_creation_date 2017-12-15
_audit_creation_method
;
Olex2 1.2
(compiled 2017.08.10 svn.r3458 for OlexSys, GUI svn.r5381)
;
_cell_angle_alpha 77.104(11)
_cell_angle_beta 86.491(11)
_cell_angle_gamma 75.335(11)
_cell_formula_units_Z 4
_cell_length_a 9.431(4)
_cell_length_b 9.479(4)
_cell_length_c 10.550(5)
_cell_measurement_reflns_used 2368
_cell_measurement_temperature 225(2)
_cell_measurement_theta_max 26.06
_cell_measurement_theta_min 2.68
_cell_volume 889.4(7)
_computing_cell_refinement 'SAINT V8.30C (?, 2016)'
_computing_data_reduction 'SAINT V8.30C (?, 2016)'
_computing_molecular_graphics 'Olex2 (Dolomanov et al., 2009)'
_computing_publication_material 'Olex2 (Dolomanov et al., 2009)'
_computing_structure_refinement 'ShelXL (Sheldrick, 2015)'
_computing_structure_solution 'ShelXT (Sheldrick, 2015)'
_diffrn_ambient_temperature 225
_diffrn_measured_fraction_theta_full 0.997
_diffrn_measured_fraction_theta_max 0.987
_diffrn_measurement_device_type 'Rigaku Micromax007HF'
_diffrn_measurement_method '\f and \w scans'
_diffrn_radiation_type MoK\a
_diffrn_radiation_wavelength 0.71073
_diffrn_reflns_av_R_equivalents 0.0596
_diffrn_reflns_av_unetI/netI 0.0858
_diffrn_reflns_Laue_measured_fraction_full 0.997
_diffrn_reflns_Laue_measured_fraction_max 0.987
_diffrn_reflns_limit_h_max 10
_diffrn_reflns_limit_h_min -11
_diffrn_reflns_limit_k_max 9
_diffrn_reflns_limit_k_min -11
_diffrn_reflns_limit_l_max 13
_diffrn_reflns_limit_l_min -12
_diffrn_reflns_number 9137
_diffrn_reflns_point_group_measured_fraction_full 0.997
_diffrn_reflns_point_group_measured_fraction_max 0.987
_diffrn_reflns_theta_full 25.242
_diffrn_reflns_theta_max 26.383
_diffrn_reflns_theta_min 1.980
_exptl_absorpt_coefficient_mu 0.541
_exptl_absorpt_correction_T_max 0.7454
_exptl_absorpt_correction_T_min 0.4710
_exptl_absorpt_correction_type multi-scan
_exptl_absorpt_process_details
;
SADABS-2012/1 (Bruker,2012) was used for absorption correction.
wR2(int) was 0.1038 before and 0.0708 after correction.
The Ratio of minimum to maximum transmission is 0.6319.
The \l/2 correction factor is 0.0015.
;
_exptl_crystal_colour violet
_exptl_crystal_colour_primary violet
_exptl_crystal_density_diffrn 1.526
_exptl_crystal_description irregular
_exptl_crystal_F_000 420
_exptl_crystal_size_max 0.3
_exptl_crystal_size_mid 0.25
_exptl_crystal_size_min 0.025
_refine_diff_density_max 0.449
_refine_diff_density_min -0.340
_refine_diff_density_rms 0.072
_refine_ls_extinction_method none
_refine_ls_goodness_of_fit_ref 1.078
_refine_ls_hydrogen_treatment constr
_refine_ls_matrix_type full
_refine_ls_number_parameters 311
_refine_ls_number_reflns 3604
_refine_ls_number_restraints 34
_refine_ls_restrained_S_all 1.077
_refine_ls_R_factor_all 0.1367
_refine_ls_R_factor_gt 0.0842
_refine_ls_shift/su_max 0.000
_refine_ls_shift/su_mean 0.000
_refine_ls_structure_factor_coef Fsqd
_refine_ls_weighting_details 'w=1/[\s^2^(Fo^2^)+(0.0860P)^2^+1.7854P] where P=(Fo^2^+2Fc^2^)/3'
_refine_ls_weighting_scheme calc
_refine_ls_wR_factor_gt 0.2197
_refine_ls_wR_factor_ref 0.2509
_reflns_Friedel_coverage 0.000
_reflns_number_gt 2170
_reflns_number_total 3604
_reflns_threshold_expression 'I > 2\s(I)'
_cod_data_source_file ja7b13699_si_005.cif
_cod_data_source_block HT-225_recovered
_cod_original_cell_volume 889.3(7)
_cod_database_code 4131996
_shelx_shelxl_version_number 2017/1
_shelx_space_group_comment
;
The symmetry employed for this shelxl refinement is uniquely defined
by the following loop, which should always be used as a source of
symmetry information in preference to the above space-group names.
They are only intended as comments.
;
_shelx_estimated_absorpt_t_max 0.987
_shelx_estimated_absorpt_t_min 0.855
_olex2_refinement_description
;
1. Fixed Uiso
 At 1.2 times of:
  All C(H) groups
2. Restrained distances
 N1-S6
 1.6 with sigma of 0.005
3. Uiso/Uaniso restraints and constraints
C21 \\sim C22 \\sim C23 \\sim C24 \\sim C25 \\sim C26 \\sim C27 \\sim C28 \\sim
C29 \\sim C30: within 1.7A with sigma of 0.005 and sigma for terminal atoms of
0.08
C31 \\sim C32 \\sim C33 \\sim C34 \\sim C35 \\sim C36 \\sim C37 \\sim C38 \\sim
C39 \\sim C40: within 1.7A with sigma of 0.005 and sigma for terminal atoms of
0.08
Uanis(S6) \\sim Ueq, Uanis(S5) \\sim Ueq: with sigma of 0.008 and sigma for
terminal atoms of 0.01
Uanis(N1) = Uanis(N3)
Uanis(N2) = Uanis(N4)
4. Others
 Sof(S8)=Sof(S7)=Sof(C32)=Sof(H32)=Sof(C31)=Sof(C40)=Sof(C39)=Sof(H39)=
 Sof(C38)=Sof(C33)=Sof(C34)=Sof(H34)=Sof(C35)=Sof(H35)=Sof(C36)=Sof(H36)=
 Sof(C37)=Sof(H37)=Sof(N4)=1-FVAR(1)
 Sof(S3)=Sof(S4)=Sof(C13)=Sof(C18)=Sof(C11)=Sof(C20)=Sof(C12)=Sof(H12)=
 Sof(C19)=Sof(H19)=Sof(N2)=Sof(C17)=Sof(H17)=Sof(C16)=Sof(H16)=Sof(C14)=
 Sof(H14)=Sof(C15)=Sof(H15)=FVAR(1)
 Sof(S5)=Sof(S6)=Sof(C22)=Sof(H22)=Sof(C21)=Sof(C30)=Sof(C29)=Sof(H29)=
 Sof(C28)=Sof(C23)=Sof(C24)=Sof(H24)=Sof(C25)=Sof(H25)=Sof(C26)=Sof(H26)=
 Sof(C27)=Sof(H27)=Sof(N3)=1-FVAR(2)
 Sof(S2)=Sof(S1)=Sof(N1)=Sof(C10)=Sof(C3)=Sof(C8)=Sof(C1)=Sof(C2)=Sof(H2)=
 Sof(C9)=Sof(H9)=Sof(C4)=Sof(H4)=Sof(C7)=Sof(H7)=Sof(C5)=Sof(H5)=Sof(C6)=
 Sof(H6)=FVAR(2)
5.a Aromatic/amide H refined with riding coordinates:
 C2(H2), C9(H9), C4(H4), C12(H12), C19(H19), C7(H7), C17(H17), C5(H5), C6(H6),
 C16(H16), C14(H14), C15(H15), C22(H22), C29(H29), C24(H24), C25(H25), C26(H26),
  C27(H27), C32(H32), C39(H39), C34(H34), C35(H35), C36(H36), C37(H37)
5.b Naphthalene refined as free rotating group:
 C22(C21,C30,C29,C28,C23,C24,C25,C26,C27), C32(C31,C40,C39,C38,C33,C34,C35,C36,
 C37)
;
_olex2_submission_special_instructions 'No special instructions were received'

loop_
_space_group_symop_operation_xyz
'x, y, z'
'-x, -y, -z'

loop_
_atom_site_label
_atom_site_type_symbol
_atom_site_fract_x
_atom_site_fract_y
_atom_site_fract_z
_atom_site_U_iso_or_equiv
_atom_site_adp_type
_atom_site_occupancy
_atom_site_site_symmetry_order
_atom_site_calc_flag
_atom_site_refinement_flags_posn
_atom_site_refinement_flags_adp
_atom_site_refinement_flags_occupancy
_atom_site_disorder_assembly
_atom_site_disorder_group
S2 S 0.0960(2) 0.7292(2) 0.85841(17) 0.0561(6) Uani 0.829(4) 1 d . . P A 1
S1 S 0.3954(2) 0.6011(2) 0.85941(17) 0.0568(6) Uani 0.829(4) 1 d . . P A 1
S3 S 0.1743(3) 0.3089(2) 0.86870(18) 0.0693(7) Uani 0.829(4) 1 d . . P B 1
S4 S 0.3191(3) 0.0142(2) 0.86987(18) 0.0694(7) Uani 0.829(4) 1 d . . P B 1
N1 N 0.2415(12) 0.640(2) 0.9481(18) 0.063(3) Uani 0.829(4) 1 d D . P A 1
C13 C 0.2835(5) 0.1789(6) 0.4795(5) 0.0299(12) Uani 0.829(4) 1 d . . P B 1
C18 C 0.2178(5) 0.3317(6) 0.4787(5) 0.0333(12) Uani 0.829(4) 1 d . . P B 1
C10 C 0.1712(6) 0.7367(6) 0.7025(5) 0.0351(13) Uani 0.829(4) 1 d . . P A 1
C3 C 0.3268(6) 0.7234(6) 0.4672(5) 0.0315(12) Uani 0.829(4) 1 d . . P A 1
C8 C 0.1740(6) 0.7927(6) 0.4675(5) 0.0319(12) Uani 0.829(4) 1 d . . P A 1
C11 C 0.2826(6) 0.1228(6) 0.7135(6) 0.0389(14) Uani 0.829(4) 1 d . . P B 1
C1 C 0.3240(6) 0.6673(6) 0.7031(6) 0.0370(13) Uani 0.829(4) 1 d . . P A 1
C2 C 0.3995(6) 0.6627(6) 0.5881(5) 0.0340(12) Uani 0.829(4) 1 d . . P A 1
H2 H 0.500731 0.618629 0.589534 0.041 Uiso 0.829(4) 1 calc R . P A 1
C20 C 0.2127(6) 0.2751(7) 0.7115(6) 0.0400(14) Uani 0.829(4) 1 d . . P B 1
C9 C 0.0963(6) 0.7956(6) 0.5870(5) 0.0338(12) Uani 0.829(4) 1 d . . P A 1
H9 H -0.005322 0.837369 0.587204 0.041 Uiso 0.829(4) 1 calc R . P A 1
C4 C 0.4006(6) 0.7200(6) 0.3468(6) 0.0382(13) Uani 0.829(4) 1 d . . P A 1
H4 H 0.501676 0.675366 0.345977 0.046 Uiso 0.829(4) 1 calc R . P A 1
C12 C 0.3165(6) 0.0761(6) 0.6000(5) 0.0360(13) Uani 0.829(4) 1 d . . P B 1
H12 H 0.362044 -0.024731 0.601564 0.043 Uiso 0.829(4) 1 calc R . P B 1
C19 C 0.1811(6) 0.3769(6) 0.5980(5) 0.0355(12) Uani 0.829(4) 1 d . . P B 1
H19 H 0.135068 0.477082 0.598515 0.043 Uiso 0.829(4) 1 calc R . P B 1
N2 N 0.2459(13) 0.1404(13) 0.9564(11) 0.076(3) Uani 0.829(4) 1 d . . P B 1
C7 C 0.1024(6) 0.8530(6) 0.3450(6) 0.0388(13) Uani 0.829(4) 1 d . . P A 1
H7 H 0.001261 0.897470 0.342814 0.047 Uiso 0.829(4) 1 calc R . P A 1
C17 C 0.1879(6) 0.4331(6) 0.3577(6) 0.0404(14) Uani 0.829(4) 1 d . . P B 1
H17 H 0.143403 0.534024 0.356486 0.048 Uiso 0.829(4) 1 calc R . P B 1
C5 C 0.3284(7) 0.7801(7) 0.2319(6) 0.0483(16) Uani 0.829(4) 1 d . . P A 1
H5 H 0.379573 0.776492 0.152905 0.058 Uiso 0.829(4) 1 calc R . P A 1
C6 C 0.1775(8) 0.8475(7) 0.2312(6) 0.0485(16) Uani 0.829(4) 1 d . . P A 1
H6 H 0.128138 0.889108 0.151616 0.058 Uiso 0.829(4) 1 calc R . P A 1
C16 C 0.2216(7) 0.3894(8) 0.2426(6) 0.0520(18) Uani 0.829(4) 1 d . . P B 1
H16 H 0.203220 0.459689 0.163316 0.062 Uiso 0.829(4) 1 calc R . P B 1
C14 C 0.3161(6) 0.1349(7) 0.3585(6) 0.0399(13) Uani 0.829(4) 1 d . . P B 1
H14 H 0.359861 0.034228 0.357839 0.048 Uiso 0.829(4) 1 calc R . P B 1
C15 C 0.2853(7) 0.2351(8) 0.2442(6) 0.0500(17) Uani 0.829(4) 1 d . . P B 1
H15 H 0.305867 0.203027 0.165429 0.060 Uiso 0.829(4) 1 calc R . P B 1
S8 S 0.4176(9) 0.0778(9) 0.8590(7) 0.048(3) Uani 0.171(4) 1 d . . P B 2
S7 S 0.1178(10) 0.2015(10) 0.8638(7) 0.055(3) Uani 0.171(4) 1 d . . P B 2
S5 S 0.3375(12) 0.4953(10) 0.8691(8) 0.065(3) Uani 0.171(4) 1 d . U P A 2
S6 S 0.1910(12) 0.7891(11) 0.8741(8) 0.060(3) Uani 0.171(4) 1 d D U P A 2
C22 C 0.318(2) 0.5758(15) 0.5851(15) 0.055(5) Uiso 0.171(4) 1 d . U P A 2
H22 H 0.360650 0.476094 0.580602 0.066 Uiso 0.171(4) 1 calc R . P A 2
C21 C 0.294(2) 0.615(2) 0.7053(13) 0.054(5) Uiso 0.171(4) 1 d G U P A 2
C30 C 0.230(2) 0.763(2) 0.7120(12) 0.052(5) Uiso 0.171(4) 1 d G U P A 2
C29 C 0.191(2) 0.8707(18) 0.5986(14) 0.053(5) Uiso 0.171(4) 1 d G U P A 2
H29 H 0.147770 0.970379 0.603141 0.064 Uiso 0.171(4) 1 calc R . P A 2
C28 C 0.2146(15) 0.8311(14) 0.4785(12) 0.053(4) Uiso 0.171(4) 1 d G U P A 2
C23 C 0.2781(16) 0.6837(14) 0.4717(12) 0.053(4) Uiso 0.171(4) 1 d G U P A 2
C24 C 0.302(2) 0.6441(18) 0.3516(14) 0.055(5) Uiso 0.171(4) 1 d G U P A 2
H24 H 0.344896 0.544415 0.347049 0.067 Uiso 0.171(4) 1 calc R . P A 2
C25 C 0.262(3) 0.752(2) 0.2382(12) 0.055(5) Uiso 0.171(4) 1 d G U P A 2
H25 H 0.278473 0.725248 0.156930 0.066 Uiso 0.171(4) 1 calc R . P A 2
C26 C 0.199(3) 0.899(2) 0.2449(12) 0.054(5) Uiso 0.171(4) 1 d G U P A 2
H26 H 0.172033 0.972391 0.168194 0.065 Uiso 0.171(4) 1 calc R . P A 2
C27 C 0.175(2) 0.9390(15) 0.3650(14) 0.053(5) Uiso 0.171(4) 1 d G U P A 2
H27 H 0.132016 1.038704 0.369575 0.063 Uiso 0.171(4) 1 calc R . P A 2
C32 C 0.4041(16) 0.157(2) 0.5777(14) 0.053(5) Uiso 0.171(4) 1 d . U P B 2
H32 H 0.504704 0.111500 0.572964 0.064 Uiso 0.171(4) 1 calc R . P B 2
C31 C 0.335(2) 0.155(2) 0.6980(12) 0.049(5) Uiso 0.171(4) 1 d G U P B 2
C40 C 0.186(2) 0.222(2) 0.7050(11) 0.050(5) Uiso 0.171(4) 1 d G U P B 2
C39 C 0.1066(17) 0.290(2) 0.5916(13) 0.051(5) Uiso 0.171(4) 1 d G U P B 2
H39 H 0.005989 0.334942 0.596321 0.061 Uiso 0.171(4) 1 calc R . P B 2
C38 C 0.1757(14) 0.2914(15) 0.4713(11) 0.050(4) Uiso 0.171(4) 1 d G U P B 2
C33 C 0.3244(14) 0.2247(15) 0.4643(11) 0.050(4) Uiso 0.171(4) 1 d G U P B 2
C34 C 0.3935(16) 0.226(2) 0.3439(13) 0.047(5) Uiso 0.171(4) 1 d G U P B 2
H34 H 0.494110 0.181135 0.339231 0.056 Uiso 0.171(4) 1 calc R . P B 2
C35 C 0.314(2) 0.294(2) 0.2306(11) 0.048(5) Uiso 0.171(4) 1 d G U P B 2
H35 H 0.360554 0.295359 0.149165 0.058 Uiso 0.171(4) 1 calc R . P B 2
C36 C 0.165(2) 0.361(2) 0.2375(12) 0.050(5) Uiso 0.171(4) 1 d G U P B 2
H36 H 0.111197 0.407081 0.160838 0.060 Uiso 0.171(4) 1 calc R . P B 2
C37 C 0.0960(16) 0.360(2) 0.3579(13) 0.050(5) Uiso 0.171(4) 1 d G U P B 2
H37 H -0.004605 0.404580 0.362575 0.059 Uiso 0.171(4) 1 calc R . P B 2
N3 N 0.284(9) 0.637(13) 0.943(10) 0.063(3) Uani 0.171(4) 1 d . . P A 2
N4 N 0.293(8) 0.099(8) 0.950(7) 0.076(3) Uani 0.171(4) 1 d . . P B 2

loop_
_atom_site_aniso_label
_atom_site_aniso_U_11
_atom_site_aniso_U_22
_atom_site_aniso_U_33
_atom_site_aniso_U_23
_atom_site_aniso_U_13
_atom_site_aniso_U_12
S2 0.0486(11) 0.0719(13) 0.0521(10) -0.0183(8) 0.0083(7) -0.0201(9)
S1 0.0510(11) 0.0624(12) 0.0538(10) 0.0008(8) -0.0168(8) -0.0159(9)
S3 0.0886(16) 0.0763(15) 0.0554(11) -0.0293(10) 0.0125(10) -0.0322(12)
S4 0.0911(17) 0.0617(13) 0.0536(11) 0.0041(9) -0.0140(10) -0.0271(12)
N1 0.068(9) 0.071(4) 0.054(3) -0.013(3) 0.003(7) -0.027(8)
C13 0.012(3) 0.029(3) 0.051(3) -0.012(2) -0.001(2) -0.006(2)
C18 0.010(3) 0.034(3) 0.055(3) -0.005(2) -0.003(2) -0.008(2)
C10 0.024(3) 0.034(3) 0.050(3) -0.012(2) 0.004(2) -0.009(2)
C3 0.021(3) 0.022(3) 0.052(3) -0.007(2) -0.003(2) -0.005(2)
C8 0.021(3) 0.024(3) 0.053(3) -0.011(2) -0.006(2) -0.008(2)
C11 0.030(3) 0.033(3) 0.054(3) 0.000(2) -0.009(2) -0.012(3)
C1 0.025(3) 0.030(3) 0.052(3) -0.005(2) -0.013(2) -0.001(2)
C2 0.014(3) 0.025(3) 0.060(3) -0.007(2) -0.007(2) 0.001(2)
C20 0.027(3) 0.047(4) 0.053(3) -0.020(3) 0.007(2) -0.017(3)
C9 0.016(3) 0.033(3) 0.053(3) -0.013(2) -0.002(2) -0.003(2)
C4 0.028(3) 0.029(3) 0.055(3) -0.006(2) 0.002(2) -0.005(2)
C12 0.023(3) 0.027(3) 0.056(3) -0.004(2) -0.007(2) -0.004(2)
C19 0.022(3) 0.030(3) 0.058(3) -0.017(2) 0.003(2) -0.006(2)
N2 0.095(10) 0.083(9) 0.048(3) -0.014(4) -0.003(5) -0.016(6)
C7 0.028(3) 0.028(3) 0.060(4) -0.011(2) -0.014(3) -0.002(2)
C17 0.025(3) 0.032(3) 0.057(4) 0.001(2) -0.004(2) -0.003(2)
C5 0.044(4) 0.049(4) 0.055(4) -0.011(3) 0.002(3) -0.018(3)
C6 0.057(5) 0.043(4) 0.049(4) -0.006(3) -0.010(3) -0.019(3)
C16 0.031(4) 0.072(5) 0.048(4) 0.007(3) -0.008(3) -0.018(3)
C14 0.028(3) 0.039(3) 0.054(3) -0.016(3) -0.002(2) -0.005(3)
C15 0.033(4) 0.074(5) 0.050(4) -0.024(3) 0.003(3) -0.017(3)
S8 0.049(5) 0.048(5) 0.043(4) -0.007(3) -0.005(3) -0.007(4)
S7 0.059(6) 0.065(6) 0.041(4) -0.022(4) 0.007(3) -0.009(4)
S5 0.084(6) 0.048(5) 0.056(5) 0.007(3) -0.014(4) -0.018(4)
S6 0.076(6) 0.059(5) 0.048(4) -0.024(3) 0.002(4) -0.010(4)
N3 0.068(9) 0.071(4) 0.054(3) -0.013(3) 0.003(7) -0.027(8)
N4 0.095(10) 0.083(9) 0.048(3) -0.014(4) -0.003(5) -0.016(6)

loop_
_atom_type_symbol
_atom_type_description
_atom_type_scat_dispersion_real
_atom_type_scat_dispersion_imag
_atom_type_scat_source
C C 0.0033 0.0016 'International Tables Vol C Tables 4.2.6.8 and 6.1.1.4'
H H 0.0000 0.0000 'International Tables Vol C Tables 4.2.6.8 and 6.1.1.4'
N N 0.0061 0.0033 'International Tables Vol C Tables 4.2.6.8 and 6.1.1.4'
S S 0.1246 0.1234 'International Tables Vol C Tables 4.2.6.8 and 6.1.1.4'

loop_
_geom_angle_atom_site_label_1
_geom_angle_atom_site_label_2
_geom_angle_atom_site_label_3
_geom_angle
N1 S2 C10 100.9(6)
N1 S1 C1 100.3(7)
N2 S3 C20 99.9(4)
N2 S4 C11 100.0(5)
S2 N1 S1 113.0(10)
C18 C13 C14 118.6(5)
C12 C13 C18 119.3(5)
C12 C13 C14 122.1(5)
C19 C18 C13 119.5(5)
C17 C18 C13 118.5(5)
C17 C18 C19 122.0(5)
C1 C10 S2 112.9(4)
C9 C10 S2 126.4(4)
C9 C10 C1 120.6(5)
C2 C3 C8 118.5(5)
C4 C3 C8 118.9(5)
C4 C3 C2 122.5(5)
C3 C8 C7 117.8(5)
C9 C8 C3 120.2(5)
C9 C8 C7 121.9(5)
C20 C11 S4 113.3(5)
C12 C11 S4 126.6(5)
C12 C11 C20 120.1(5)
C10 C1 S1 112.7(4)
C2 C1 S1 127.1(4)
C2 C1 C10 120.2(5)
C3 C2 H2 119.6
C1 C2 C3 120.9(5)
C1 C2 H2 119.6
C11 C20 S3 112.3(5)
C19 C20 S3 126.4(5)
C19 C20 C11 121.3(5)
C10 C9 C8 119.5(5)
C10 C9 H9 120.3
C8 C9 H9 120.3
C3 C4 H4 119.3
C5 C4 C3 121.3(6)
C5 C4 H4 119.3
C13 C12 H12 119.9
C11 C12 C13 120.2(5)
C11 C12 H12 119.9
C18 C19 H19 120.2
C20 C19 C18 119.7(5)
C20 C19 H19 120.2
S4 N2 S3 114.4(7)
C8 C7 H7 119.3
C6 C7 C8 121.4(5)
C6 C7 H7 119.3
C18 C17 H17 118.9
C16 C17 C18 122.1(6)
C16 C17 H17 118.9
C4 C5 H5 119.9
C4 C5 C6 120.1(6)
C6 C5 H5 119.9
C7 C6 C5 120.3(6)
C7 C6 H6 119.8
C5 C6 H6 119.8
C17 C16 H16 120.5
C17 C16 C15 119.0(6)
C15 C16 H16 120.5
C13 C14 H14 119.3
C15 C14 C13 121.3(6)
C15 C14 H14 119.3
C16 C15 H15 119.8
C14 C15 C16 120.4(6)
C14 C15 H15 119.8
N4 S8 C31 104(3)
C40 S7 N4 98(2)
N3 S5 C21 93(4)
N3 S6 C30 97(4)
C21 C22 H22 120.0
C21 C22 C23 120.0
C23 C22 H22 120.0
C22 C21 S5 128.6(10)
C22 C21 C30 120.0
C30 C21 S5 111.4(10)
C21 C30 S6 113.7(10)
C29 C30 S6 126.0(10)
C29 C30 C21 120.0
C30 C29 H29 120.0
C28 C29 C30 120.0
C28 C29 H29 120.0
C29 C28 C23 120.0
C29 C28 C27 120.0
C23 C28 C27 120.0
C28 C23 C22 120.0
C24 C23 C22 120.0
C24 C23 C28 120.0
C23 C24 H24 120.0
C23 C24 C25 120.0
C25 C24 H24 120.0
C24 C25 H25 120.0
C26 C25 C24 120.0
C26 C25 H25 120.0
C25 C26 H26 120.0
C25 C26 C27 120.0
C27 C26 H26 120.0
C28 C27 H27 120.0
C26 C27 C28 120.0
C26 C27 H27 120.0
C31 C32 H32 120.0
C31 C32 C33 120.0
C33 C32 H32 120.0
C32 C31 S8 127.8(9)
C40 C31 S8 112.2(9)
C40 C31 C32 120.0
C31 C40 S7 113.3(10)
C31 C40 C39 120.0
C39 C40 S7 126.7(10)
C40 C39 H39 120.0
C38 C39 C40 120.0
C38 C39 H39 120.0
C39 C38 C33 120.0
C39 C38 C37 120.0
C33 C38 C37 120.0
C38 C33 C32 120.0
C34 C33 C32 120.0
C34 C33 C38 120.0
C33 C34 H34 120.0
C33 C34 C35 120.0
C35 C34 H34 120.0
C34 C35 H35 120.0
C34 C35 C36 120.0
C36 C35 H35 120.0
C35 C36 H36 120.0
C37 C36 C35 120.0
C37 C36 H36 120.0
C38 C37 H37 120.0
C36 C37 C38 120.0
C36 C37 H37 120.0
S6 N3 S5 122(7)
S8 N4 S7 112(4)

loop_
_geom_bond_atom_site_label_1
_geom_bond_atom_site_label_2
_geom_bond_distance
S2 N1 1.645(17)
S2 C10 1.744(6)
S1 N1 1.684(13)
S1 C1 1.739(6)
S3 C20 1.757(6)
S3 N2 1.654(11)
S4 C11 1.741(6)
S4 N2 1.653(10)
C13 C18 1.422(7)
C13 C12 1.415(7)
C13 C14 1.423(7)
C18 C19 1.414(8)
C18 C17 1.411(7)
C10 C1 1.425(8)
C10 C9 1.377(8)
C3 C8 1.424(7)
C3 C2 1.416(7)
C3 C4 1.414(7)
C8 C9 1.421(8)
C8 C7 1.427(7)
C11 C20 1.424(8)
C11 C12 1.360(8)
C1 C2 1.372(8)
C2 H2 0.9400
C20 C19 1.355(8)
C9 H9 0.9400
C4 H4 0.9400
C4 C5 1.362(8)
C12 H12 0.9400
C19 H19 0.9400
C7 H7 0.9400
C7 C6 1.360(8)
C17 H17 0.9400
C17 C16 1.363(9)
C5 H5 0.9400
C5 C6 1.404(9)
C6 H6 0.9400
C16 H16 0.9400
C16 C15 1.431(10)
C14 H14 0.9400
C14 C15 1.353(9)
C15 H15 0.9400
S8 C31 1.829(13)
S8 N4 1.48(7)
S7 C40 1.746(13)
S7 N4 1.86(7)
S5 C21 1.850(14)
S5 N3 1.65(11)
S6 C30 1.786(14)
S6 N3 1.53(11)
C22 H22 0.9400
C22 C21 1.3900
C22 C23 1.3900
C21 C30 1.3900
C30 C29 1.3900
C29 H29 0.9400
C29 C28 1.3900
C28 C23 1.3900
C28 C27 1.3900
C23 C24 1.3900
C24 H24 0.9400
C24 C25 1.3900
C25 H25 0.9400
C25 C26 1.3900
C26 H26 0.9400
C26 C27 1.3900
C27 H27 0.9400
C32 H32 0.9400
C32 C31 1.3900
C32 C33 1.3900
C31 C40 1.3900
C40 C39 1.3900
C39 H39 0.9400
C39 C38 1.3900
C38 C33 1.3900
C38 C37 1.3900
C33 C34 1.3900
C34 H34 0.9400
C34 C35 1.3900
C35 H35 0.9400
C35 C36 1.3900
C36 H36 0.9400
C36 C37 1.3900
C37 H37 0.9400
